data_7006162
loop_
_publ_author_name
'Prema, Dipesh'
'Wiznycia, Alexander V.'
'Scott, Benjamin M. T.'
'Hilborn, Jessica'
'Desper, John'
'Levy, Christopher J.'

_publ_section_title
;
 Dinuclear zinc(II) complexes of symmetric Schiff-base ligands with
 extended quinoline sidearms.
;
_journal_issue 42
_journal_name_full 'Dalton transactions (Cambridge, England : 2003)'
_journal_page_first 4788
_journal_page_last 4796
_journal_paper_doi 10.1039/b709454j
_journal_year 2007
_chemical_absolute_configuration syn
_chemical_formula_moiety
;
(C32 H36 N4 Cl4 Zn2) (C H2 Cl2)
;
_chemical_formula_sum 'C33 H38 Cl6 N4 Zn2'
_chemical_formula_weight 834.11
_chemical_name_systematic
;
AL-3-190 cyclohexanediamine bis(8-iPr-quinoline-1-CHO imine)
;
_space_group_IT_number 1
_symmetry_cell_setting triclinic
_symmetry_space_group_name_Hall 'P 1'
_symmetry_space_group_name_H-M 'P 1'
_atom_sites_solution_hydrogens geom
_atom_sites_solution_primary direct
_atom_sites_solution_secondary difmap
_audit_creation_method SHELXL-97
_cell_angle_alpha 116.747(14)
_cell_angle_beta 91.053(12)
_cell_angle_gamma 115.182(15)
_cell_formula_units_Z 2
_cell_length_a 13.045(3)
_cell_length_b 13.450(3)
_cell_length_c 14.109(3)
_cell_measurement_reflns_used 925
_cell_measurement_temperature 203(2)
_cell_measurement_theta_max 19.20
_cell_measurement_theta_min 2.25
_cell_volume 1931.9(9)
_computing_cell_refinement 'Bruker XSCANS'
_computing_data_collection 'Bruker XSCANS'
_computing_data_reduction 'Bruker SHELXTL'
_computing_molecular_graphics 'Bruker SHELXTL'
_computing_publication_material 'Bruker SHELXTL'
_computing_structure_refinement 'SHELXL-97 (Sheldrick, 1997)'
_computing_structure_solution 'SHELXS-97 (Sheldrick, 1990)'
_diffrn_ambient_temperature 203(2)
_diffrn_measured_fraction_theta_full 0.848
_diffrn_measured_fraction_theta_max 0.848
_diffrn_measurement_device_type 'CCD area detector'
_diffrn_measurement_method 'phi and omega scans'
_diffrn_radiation_monochromator graphite
_diffrn_radiation_source 'fine-focus sealed tube'
_diffrn_radiation_type MoK\a
_diffrn_radiation_wavelength 0.71073
_diffrn_reflns_av_R_equivalents 0.1111
_diffrn_reflns_av_sigmaI/netI 0.4507
_diffrn_reflns_limit_h_max 17
_diffrn_reflns_limit_h_min -17
_diffrn_reflns_limit_k_max 17
_diffrn_reflns_limit_k_min -16
_diffrn_reflns_limit_l_max 18
_diffrn_reflns_limit_l_min -17
_diffrn_reflns_number 20018
_diffrn_reflns_theta_full 28.44
_diffrn_reflns_theta_max 28.44
_diffrn_reflns_theta_min 1.94
_exptl_absorpt_coefficient_mu 1.684
_exptl_absorpt_correction_T_max 1.000
_exptl_absorpt_correction_T_min 0.521
_exptl_absorpt_correction_type multi-scan
_exptl_absorpt_process_details SADABS
_exptl_crystal_colour amber
_exptl_crystal_density_diffrn 1.434
_exptl_crystal_density_method 'not measured'
_exptl_crystal_description prism
_exptl_crystal_F_000 852
_exptl_crystal_size_max 0.25
_exptl_crystal_size_mid 0.20
_exptl_crystal_size_min 0.10
_refine_diff_density_max 0.841
_refine_diff_density_min -1.387
_refine_diff_density_rms 0.140
_refine_ls_abs_structure_details 'Flack H D (1983), Acta Cryst. A39, 876-881'
_refine_ls_abs_structure_Flack 0.01(4)
_refine_ls_extinction_method none
_refine_ls_goodness_of_fit_ref 0.917
_refine_ls_hydrogen_treatment constr
_refine_ls_matrix_type full
_refine_ls_number_parameters 776
_refine_ls_number_reflns 14246
_refine_ls_number_restraints 92
_refine_ls_restrained_S_all 0.914
_refine_ls_R_factor_all 0.3086
_refine_ls_R_factor_gt 0.0985
_refine_ls_shift/su_max 0.001
_refine_ls_shift/su_mean 0.000
_refine_ls_structure_factor_coef Fsqd
_refine_ls_weighting_details 'calc w=1/[\s^2^(Fo^2^)+(0.1000P)^2^+0.0000P] where P=(Fo^2^+2Fc^2^)/3'
_refine_ls_weighting_scheme calc
_refine_ls_wR_factor_gt 0.1988
_refine_ls_wR_factor_ref 0.2738
_reflns_Friedel_coverage 0.725
_reflns_number_gt 4531
_reflns_number_total 14246
_reflns_threshold_expression >2sigma(I)
_cod_data_source_file b709454j.txt
_cod_data_source_block al0306m
_cod_depositor_comments
;
The following automatic conversions were performed:
'_symmetry_cell_setting' value 'Triclinic' changed to 'triclinic'
according to '/home/saulius/struct/CIF-dictionaries/cif_core.dic'
dictionary named 'cif_core.dic' version 2.4.1 from 2010-06-29.

Automatic conversion script
Id: cif_fix_enum 1527 2010-12-29 10:47:43Z saulius 
;
_cod_original_cell_volume 1931.8(8)
_cod_original_sg_symbol_H-M P1
_cod_database_code 7006162

loop_
_symmetry_equiv_pos_as_xyz
'x, y, z'

loop_
_atom_site_label
_atom_site_type_symbol
_atom_site_fract_x
_atom_site_fract_y
_atom_site_fract_z
_atom_site_U_iso_or_equiv
_atom_site_adp_type
_atom_site_occupancy
_atom_site_symmetry_multiplicity
_atom_site_calc_flag
_atom_site_refinement_flags
_atom_site_disorder_assembly
_atom_site_disorder_group
C1S C 0.466(6) -0.050(4) 0.119(6) 0.387(8) Uiso 1 1 d D . .
H1A H 0.5482 0.0180 0.1530 0.464 Uiso 1 1 calc R . .
H1B H 0.4353 -0.0477 0.0568 0.464 Uiso 1 1 calc R . .
Cl5 Cl 0.458(3) -0.202(3) 0.073(2) 0.387(8) Uiso 1 1 d D . .
Cl6 Cl 0.382(3) -0.028(3) 0.217(2) 0.387(8) Uiso 1 1 d D . .
C2S C 0.543(15) 0.045(9) -0.075(10) 0.387(8) Uiso 0.463(18) 1 d PD A 1
H2A H 0.5924 0.0464 -0.0207 0.464 Uiso 0.463(18) 1 calc PR A 1
H2B H 0.4636 -0.0261 -0.0965 0.464 Uiso 0.463(18) 1 calc PR A 1
Cl7 Cl 0.539(6) 0.192(7) -0.015(5) 0.387(8) Uiso 0.463(18) 1 d PD A 1
Cl8 Cl 0.600(6) 0.021(7) -0.192(5) 0.387(8) Uiso 0.463(18) 1 d PD A 1
C3S C 0.656(10) 0.312(5) -0.056(6) 0.387(8) Uiso 0.537(18) 1 d PD A 2
H3A H 0.7389 0.3363 -0.0498 0.464 Uiso 0.537(18) 1 calc PR A 2
H3B H 0.6323 0.3401 -0.1014 0.464 Uiso 0.537(18) 1 calc PR A 2
Cl9 Cl 0.570(5) 0.144(5) -0.117(4) 0.387(8) Uiso 0.537(18) 1 d PD A 2
Cl10 Cl 0.635(4) 0.387(4) 0.078(4) 0.387(8) Uiso 0.537(18) 1 d PD A 2
Zn1_1 Zn 1.0443(2) 0.7272(2) 0.75599(19) 0.0458(8) Uani 1 1 d . . .
Cl1_1 Cl 0.9209(7) 0.5295(6) 0.6283(5) 0.060(2) Uani 1 1 d . . .
Cl2_1 Cl 1.2155(6) 0.7797(7) 0.8419(6) 0.067(2) Uani 1 1 d . . .
Zn2_1 Zn 0.8040(2) 0.7662(2) 0.42620(18) 0.0399(7) Uani 1 1 d . . .
Cl3_1 Cl 0.7846(6) 0.8999(6) 0.5763(5) 0.0502(17) Uani 1 1 d . . .
Cl4_1 Cl 0.8365(6) 0.8009(6) 0.2893(5) 0.0508(17) Uani 1 1 d . . .
N11_1 N 0.6879(17) 0.5695(16) 0.3817(13) 0.034(4) Uani 1 1 d U . .
C12_1 C 0.766(2) 0.532(2) 0.3982(18) 0.042(5) Uani 1 1 d U . .
C13_1 C 0.719(2) 0.4060(19) 0.3829(18) 0.049(6) Uani 1 1 d U . .
H13_1 H 0.7675 0.3708 0.3833 0.059 Uiso 1 1 calc R . .
C14_1 C 0.601(2) 0.341(2) 0.3679(16) 0.048(5) Uani 1 1 d U . .
H14_1 H 0.5697 0.2608 0.3630 0.058 Uiso 1 1 calc R . .
C15_1 C 0.5254(19) 0.385(2) 0.3594(15) 0.037(4) Uani 1 1 d U . .
C16_1 C 0.404(2) 0.324(2) 0.3574(19) 0.055(5) Uani 1 1 d U . .
H16_1 H 0.3727 0.2515 0.3653 0.065 Uiso 1 1 calc R . .
C17_1 C 0.335(2) 0.371(2) 0.3442(17) 0.051(5) Uani 1 1 d U . .
H17_1 H 0.2548 0.3310 0.3421 0.061 Uiso 1 1 calc R . .
C18_1 C 0.382(2) 0.476(2) 0.3338(18) 0.056(5) Uani 1 1 d U . .
H18_1 H 0.3313 0.5044 0.3219 0.067 Uiso 1 1 calc R . .
C19_1 C 0.498(2) 0.544(2) 0.3393(19) 0.049(5) Uani 1 1 d U . .
C20_1 C 0.570(2) 0.505(2) 0.3608(18) 0.042(5) Uani 1 1 d U . .
C21_1 C 0.537(2) 0.652(3) 0.319(2) 0.064(7) Uani 1 1 d U . .
H21_1 H 0.6228 0.7082 0.3509 0.077 Uiso 1 1 calc R . .
C22_1 C 0.469(2) 0.732(3) 0.368(3) 0.122(12) Uani 1 1 d U . .
H22A_1 H 0.4944 0.7989 0.3504 0.182 Uiso 1 1 calc R . .
H22B_1 H 0.4859 0.7696 0.4477 0.182 Uiso 1 1 calc R . .
H22C_1 H 0.3850 0.6758 0.3368 0.182 Uiso 1 1 calc R . .
C23_1 C 0.506(3) 0.599(3) 0.195(2) 0.091(9) Uani 1 1 d U . .
H23A_1 H 0.5428 0.5485 0.1591 0.137 Uiso 1 1 calc R . .
H23B_1 H 0.5327 0.6700 0.1811 0.137 Uiso 1 1 calc R . .
H23C_1 H 0.4211 0.5471 0.1652 0.137 Uiso 1 1 calc R . .
C24_1 C 0.888(2) 0.605(2) 0.4245(19) 0.038(6) Uani 1 1 d . . .
H24_1 H 0.9370 0.5695 0.4189 0.046 Uiso 1 1 calc R . .
N31_1 N 0.9541(18) 0.8192(18) 0.8347(15) 0.043(4) Uani 1 1 d U . .
C32_1 C 0.9641(19) 0.898(2) 0.7973(16) 0.034(5) Uani 1 1 d U . .
C33_1 C 0.908(2) 0.980(2) 0.8380(19) 0.046(6) Uani 1 1 d U . .
H33_1 H 0.9201 1.0397 0.8166 0.055 Uiso 1 1 calc R . .
C34_1 C 0.843(2) 0.966(2) 0.9037(17) 0.038(5) Uani 1 1 d U . .
H34_1 H 0.8032 1.0130 0.9252 0.046 Uiso 1 1 calc R . .
C35_1 C 0.828(2) 0.882(2) 0.9461(18) 0.037(5) Uani 1 1 d U . .
C36_1 C 0.764(2) 0.879(2) 1.0236(18) 0.046(5) Uani 1 1 d U . .
H36A_1 H 0.6873 0.8659 0.9961 0.055 Uiso 1 1 calc R . .
H36B_1 H 0.8046 0.9619 1.0914 0.055 Uiso 1 1 calc R . .
C37_1 C 0.745(3) 0.779(3) 1.051(2) 0.062(7) Uani 1 1 d U . .
H37_1 H 0.6891 0.7560 1.0886 0.074 Uiso 1 1 calc R . .
C38_1 C 0.812(3) 0.725(2) 1.019(2) 0.061(7) Uani 1 1 d U . .
H38_1 H 0.8154 0.6795 1.0527 0.073 Uiso 1 1 calc R . .
C39_1 C 0.871(2) 0.727(2) 0.9507(15) 0.040(5) Uani 1 1 d U . .
C40_1 C 0.888(2) 0.810(2) 0.9064(17) 0.039(5) Uani 1 1 d U . .
C41_1 C 0.9383(19) 0.6491(17) 0.9257(17) 0.035(6) Uani 1 1 d . . .
H41_1 H 0.9842 0.6649 0.8741 0.042 Uiso 1 1 calc R . .
C42_1 C 0.852(3) 0.506(2) 0.867(2) 0.069(10) Uani 1 1 d . . .
H42A_1 H 0.8960 0.4593 0.8487 0.104 Uiso 1 1 calc R . .
H42B_1 H 0.8023 0.4807 0.7994 0.104 Uiso 1 1 calc R . .
H42C_1 H 0.8045 0.4862 0.9140 0.104 Uiso 1 1 calc R . .
C43_1 C 1.019(2) 0.684(3) 1.019(2) 0.063(9) Uani 1 1 d . . .
H43A_1 H 1.0789 0.7729 1.0512 0.094 Uiso 1 1 calc R . .
H43B_1 H 1.0566 0.6311 0.9960 0.094 Uiso 1 1 calc R . .
H43C_1 H 0.9782 0.6727 1.0727 0.094 Uiso 1 1 calc R . .
C44_1 C 1.0168(19) 0.895(2) 0.7133(15) 0.034(5) Uani 1 1 d . . .
H44_1 H 1.0199 0.9456 0.6835 0.040 Uiso 1 1 calc R . .
N51_1 N 0.9294(16) 0.7252(17) 0.4569(13) 0.033(4) Uani 1 1 d . . .
N52_1 N 1.0625(17) 0.8194(16) 0.6751(13) 0.042(5) Uani 1 1 d . . .
C51_1 C 1.0592(19) 0.808(2) 0.4915(16) 0.048(6) Uani 1 1 d U . .
H51_1 H 1.0737 0.8963 0.5210 0.058 Uiso 1 1 calc R . .
C52_1 C 1.1182(16) 0.8066(17) 0.5847(14) 0.032(4) Uiso 1 1 d U . .
H52_1 H 1.1137 0.7220 0.5521 0.038 Uiso 1 1 calc R . .
C53_1 C 1.247(2) 0.903(2) 0.625(2) 0.055(7) Uani 1 1 d U . .
H53A_1 H 1.2850 0.9039 0.6857 0.066 Uiso 1 1 calc R . .
H53B_1 H 1.2574 0.9885 0.6499 0.066 Uiso 1 1 calc R . .
C54_1 C 1.300(2) 0.862(2) 0.525(2) 0.062(7) Uani 1 1 d . . .
H54A_1 H 1.3837 0.9223 0.5468 0.074 Uiso 1 1 calc R . .
H54B_1 H 1.2908 0.7775 0.5023 0.074 Uiso 1 1 calc R . .
C55_1 C 1.240(2) 0.858(2) 0.4325(19) 0.049(6) Uani 1 1 d . . .
H55_1 H 1.2806 0.9042 0.3992 0.058 Uiso 1 1 calc R . .
C56_1 C 1.119(2) 0.781(3) 0.398(2) 0.064(9) Uani 1 1 d . . .
H56A_1 H 1.1002 0.6913 0.3623 0.076 Uiso 1 1 calc R . .
H56B_1 H 1.0864 0.7928 0.3432 0.076 Uiso 1 1 calc R . .
Zn3_2 Zn -0.0320(2) 0.2686(2) 0.25824(18) 0.0426(8) Uani 1 1 d . . .
Cl1_2 Cl 0.0917(6) 0.4718(5) 0.3806(5) 0.0507(17) Uani 1 1 d . . .
Cl2_2 Cl -0.2052(7) 0.2096(7) 0.1699(5) 0.064(2) Uani 1 1 d . . .
Zn4_2 Zn 0.1834(2) 0.2399(2) 0.56438(19) 0.0386(7) Uani 1 1 d . . .
Cl3_2 Cl 0.1960(6) 0.1001(6) 0.4133(5) 0.0511(17) Uani 1 1 d . . .
Cl4_2 Cl 0.1424(6) 0.1857(6) 0.6896(6) 0.0594(19) Uani 1 1 d . . .
N11_2 N 0.3202(15) 0.4257(18) 0.6168(14) 0.038(4) Uani 1 1 d U . .
C12_2 C 0.2679(18) 0.4920(19) 0.6107(17) 0.032(5) Uani 1 1 d U . .
C13_2 C 0.331(2) 0.616(2) 0.620(2) 0.060(7) Uani 1 1 d U . .
H13_2 H 0.2910 0.6578 0.6143 0.072 Uiso 1 1 calc R . .
C14_2 C 0.4434(19) 0.667(2) 0.636(2) 0.059(7) Uani 1 1 d U . .
H14_2 H 0.4848 0.7499 0.6476 0.071 Uiso 1 1 calc R . .
C15_2 C 0.508(2) 0.605(2) 0.6387(19) 0.044(5) Uani 1 1 d U . .
C16_2 C 0.624(2) 0.653(2) 0.645(2) 0.058(7) Uani 1 1 d U . .
H16_2 H 0.6669 0.7321 0.6490 0.070 Uiso 1 1 calc R . .
C17_2 C 0.679(2) 0.590(2) 0.646(2) 0.061(6) Uani 1 1 d U . .
H17_2 H 0.7582 0.6208 0.6447 0.073 Uiso 1 1 calc R . .
C18_2 C 0.617(2) 0.475(2) 0.6477(18) 0.046(5) Uani 1 1 d U . .
H18_2 H 0.6582 0.4343 0.6522 0.056 Uiso 1 1 calc R . .
C19_2 C 0.502(2) 0.423(2) 0.6436(18) 0.040(5) Uani 1 1 d U . .
C20_2 C 0.4367(18) 0.484(2) 0.6373(18) 0.038(5) Uani 1 1 d U . .
C21_2 C 0.448(2) 0.309(2) 0.659(2) 0.067(9) Uani 1 1 d . . .
H21_2 H 0.3625 0.2679 0.6298 0.080 Uiso 1 1 calc R . .
C22_2 C 0.482(2) 0.206(2) 0.592(3) 0.108(12) Uani 1 1 d . . .
H22A_2 H 0.4626 0.1793 0.5152 0.161 Uiso 1 1 calc R . .
H22B_2 H 0.4400 0.1330 0.6019 0.161 Uiso 1 1 calc R . .
H22C_2 H 0.5661 0.2402 0.6179 0.161 Uiso 1 1 calc R . .
C23_2 C 0.467(3) 0.348(3) 0.782(3) 0.144(18) Uani 1 1 d . . .
H23A_2 H 0.4449 0.4143 0.8196 0.216 Uiso 1 1 calc R . .
H23B_2 H 0.5483 0.3810 0.8136 0.216 Uiso 1 1 calc R . .
H23C_2 H 0.4179 0.2753 0.7886 0.216 Uiso 1 1 calc R . .
C24_2 C 0.143(2) 0.432(2) 0.579(2) 0.047(7) Uani 1 1 d . . .
H24_2 H 0.1072 0.4803 0.5819 0.056 Uiso 1 1 calc R . .
N31_2 N 0.0583(17) 0.1801(17) 0.1583(15) 0.036(5) Uani 1 1 d . . .
C32_2 C 0.0560(18) 0.0963(19) 0.1854(15) 0.025(5) Uani 1 1 d . . .
C33_2 C 0.1153(19) 0.028(2) 0.1457(16) 0.037(6) Uani 1 1 d . . .
H33_2 H 0.1147 -0.0293 0.1672 0.044 Uiso 1 1 calc R . .
C34_2 C 0.174(2) 0.050(2) 0.0738(16) 0.038(6) Uani 1 1 d . . .
H34_2 H 0.2152 0.0048 0.0464 0.046 Uiso 1 1 calc R . .
C35_2 C 0.181(2) 0.126(2) 0.0364(18) 0.043(7) Uani 1 1 d . . .
C36_2 C 0.252(2) 0.162(2) -0.0293(19) 0.055(7) Uani 1 1 d . . .
H36_2 H 0.3092 0.1355 -0.0426 0.066 Uiso 1 1 calc R . .
C37_2 C 0.247(3) 0.223(3) -0.070(2) 0.079(11) Uani 1 1 d . . .
H37_2 H 0.2808 0.2225 -0.1288 0.095 Uiso 1 1 calc R . .
C38_2 C 0.185(3) 0.300(2) -0.023(2) 0.062(8) Uani 1 1 d . . .
H38_2 H 0.1915 0.3606 -0.0418 0.074 Uiso 1 1 calc R . .
C39_2 C 0.118(2) 0.280(2) 0.0479(18) 0.037(6) Uani 1 1 d . . .
C40_2 C 0.117(2) 0.200(2) 0.0850(17) 0.038(6) Uani 1 1 d . . .
C41_2 C 0.057(3) 0.363(3) 0.0857(19) 0.068(9) Uani 1 1 d . . .
H41_2 H 0.0189 0.3491 0.1421 0.082 Uiso 1 1 calc R . .
C42_2 C 0.148(3) 0.509(3) 0.142(3) 0.104(14) Uani 1 1 d . . .
H42A_2 H 0.1063 0.5576 0.1634 0.155 Uiso 1 1 calc R . .
H42B_2 H 0.1907 0.5251 0.0904 0.155 Uiso 1 1 calc R . .
H42C_2 H 0.2022 0.5343 0.2065 0.155 Uiso 1 1 calc R . .
C43_2 C -0.040(2) 0.319(3) -0.009(2) 0.071(8) Uani 1 1 d . . .
H43A_2 H -0.0958 0.2297 -0.0381 0.106 Uiso 1 1 calc R . .
H43B_2 H -0.0061 0.3304 -0.0660 0.106 Uiso 1 1 calc R . .
H43C_2 H -0.0798 0.3690 0.0179 0.106 Uiso 1 1 calc R . .
C44_2 C -0.0049(19) 0.0796(19) 0.2607(18) 0.040(6) Uani 1 1 d . . .
H44_2 H -0.0161 0.0113 0.2704 0.048 Uiso 1 1 calc R . .
N51_2 N 0.0793(16) 0.3125(16) 0.5462(13) 0.031(4) Uani 1 1 d . . .
N52_2 N -0.0484(15) 0.1525(15) 0.3202(13) 0.032(4) Uani 1 1 d . . .
C51_2 C -0.0451(19) 0.2600(17) 0.5123(14) 0.035(5) Uani 1 1 d U . .
H51_2 H -0.0613 0.3221 0.5051 0.042 Uiso 1 1 calc R . .
C52_2 C -0.0974(16) 0.1354(18) 0.4003(14) 0.034(5) Uiso 1 1 d U . .
H52_2 H -0.0841 0.0720 0.4081 0.041 Uiso 1 1 calc R . .
C53_2 C -0.227(2) 0.086(2) 0.368(2) 0.049(7) Uani 1 1 d U . .
H53A_2 H -0.2622 0.0060 0.2980 0.059 Uiso 1 1 calc R . .
H53B_2 H -0.2402 0.1477 0.3574 0.059 Uiso 1 1 calc R . .
C54_2 C -0.2913(18) 0.064(2) 0.4535(17) 0.051(6) Uani 1 1 d . . .
H54A_2 H -0.2888 -0.0058 0.4570 0.061 Uiso 1 1 calc R . .
H54B_2 H -0.3738 0.0395 0.4301 0.061 Uiso 1 1 calc R . .
C55_2 C -0.2316(19) 0.192(2) 0.576(2) 0.054(7) Uani 1 1 d . . .
H55A_2 H -0.2440 0.2595 0.5766 0.064 Uiso 1 1 calc R . .
H55B_2 H -0.2664 0.1731 0.6307 0.064 Uiso 1 1 calc R . .
C56_2 C -0.1038(19) 0.234(2) 0.601(2) 0.038(6) Uani 1 1 d . . .
H56A_2 H -0.0931 0.1675 0.6044 0.046 Uiso 1 1 calc R . .
H56B_2 H -0.0644 0.3114 0.6732 0.046 Uiso 1 1 calc R . .

loop_
_atom_site_aniso_label
_atom_site_aniso_U_11
_atom_site_aniso_U_22
_atom_site_aniso_U_33
_atom_site_aniso_U_23
_atom_site_aniso_U_13
_atom_site_aniso_U_12
Zn1_1 0.068(2) 0.0353(16) 0.0432(16) 0.0164(14) 0.0165(15) 0.0360(16)
Cl1_1 0.095(6) 0.040(4) 0.050(4) 0.012(3) 0.022(4) 0.049(4)
Cl2_1 0.067(5) 0.082(5) 0.074(5) 0.043(4) 0.019(4) 0.049(4)
Zn2_1 0.054(2) 0.0249(14) 0.0447(16) 0.0180(13) 0.0141(14) 0.0216(14)
Cl3_1 0.069(5) 0.037(4) 0.053(4) 0.024(3) 0.020(3) 0.030(3)
Cl4_1 0.068(5) 0.040(3) 0.050(4) 0.029(3) 0.021(3) 0.024(3)
N11_1 0.055(8) 0.019(9) 0.026(9) 0.008(8) 0.017(9) 0.018(7)
C12_1 0.064(12) 0.027(10) 0.040(13) 0.017(11) 0.022(13) 0.026(10)
C13_1 0.067(10) 0.018(10) 0.053(13) 0.001(10) 0.009(13) 0.031(10)
C14_1 0.065(10) 0.016(10) 0.024(11) -0.009(9) -0.009(12) 0.008(9)
C15_1 0.044(9) 0.033(10) 0.010(9) 0.009(10) 0.001(9) 0.003(8)
C16_1 0.056(11) 0.040(13) 0.047(14) 0.022(12) 0.018(13) 0.006(10)
C17_1 0.042(12) 0.068(15) 0.016(10) 0.013(12) 0.009(11) 0.015(11)
C18_1 0.060(10) 0.040(14) 0.037(12) 0.002(12) 0.014(12) 0.020(12)
C19_1 0.058(10) 0.040(13) 0.037(12) 0.014(11) 0.008(12) 0.020(10)
C20_1 0.058(9) 0.034(11) 0.034(12) 0.018(11) 0.025(12) 0.020(9)
C21_1 0.044(17) 0.066(18) 0.089(14) 0.051(16) 0.005(14) 0.019(14)
C22_1 0.06(2) 0.042(19) 0.22(3) 0.05(2) 0.02(2) 0.012(16)
C23_1 0.08(2) 0.08(2) 0.099(14) 0.070(17) -0.011(17) -0.002(17)
C24_1 0.060(18) 0.026(13) 0.038(13) 0.018(11) 0.025(12) 0.025(14)
N31_1 0.053(13) 0.033(12) 0.024(10) 0.007(9) 0.006(8) 0.014(10)
C32_1 0.032(13) 0.035(12) 0.016(10) 0.000(9) -0.005(8) 0.015(11)
C33_1 0.054(17) 0.042(14) 0.046(14) 0.023(11) 0.016(10) 0.026(13)
C34_1 0.044(15) 0.042(13) 0.042(13) 0.021(11) 0.009(9) 0.032(12)
C35_1 0.041(15) 0.030(13) 0.030(12) 0.010(10) 0.002(8) 0.015(11)
C36_1 0.049(15) 0.032(12) 0.037(12) 0.006(9) 0.009(9) 0.016(11)
C37_1 0.07(2) 0.08(2) 0.056(17) 0.047(16) 0.032(13) 0.040(17)
C38_1 0.08(2) 0.043(15) 0.073(18) 0.037(14) 0.036(14) 0.033(14)
C39_1 0.072(18) 0.040(14) 0.005(10) 0.002(9) -0.001(9) 0.035(14)
C40_1 0.066(17) 0.016(11) 0.025(11) 0.000(9) 0.010(9) 0.022(12)
C41_1 0.050(16) 0.013(11) 0.030(12) 0.014(10) 0.012(11) 0.001(11)
C42_1 0.09(2) 0.015(13) 0.061(19) 0.005(13) -0.009(17) 0.011(15)
C43_1 0.051(18) 0.058(18) 0.066(17) 0.010(14) -0.013(14) 0.041(16)
C44_1 0.049(15) 0.040(13) 0.020(11) 0.012(10) 0.017(10) 0.031(12)
N51_1 0.041(12) 0.034(10) 0.022(9) 0.013(8) 0.017(8) 0.017(10)
N52_1 0.074(14) 0.029(10) 0.012(8) 0.001(8) 0.008(9) 0.026(10)
C51_1 0.054(15) 0.042(14) 0.052(14) 0.009(11) 0.021(10) 0.042(13)
C53_1 0.078(18) 0.056(16) 0.045(14) 0.022(12) 0.018(12) 0.048(15)
C54_1 0.056(16) 0.040(14) 0.11(2) 0.053(15) 0.033(16) 0.024(13)
C55_1 0.057(17) 0.039(14) 0.061(15) 0.025(13) 0.014(13) 0.033(13)
C56_1 0.05(2) 0.050(18) 0.10(2) 0.045(18) 0.016(18) 0.030(17)
Zn3_2 0.065(2) 0.0331(15) 0.0366(15) 0.0150(13) 0.0122(14) 0.0325(15)
Cl1_2 0.080(5) 0.024(3) 0.045(4) 0.015(3) 0.016(3) 0.025(3)
Cl2_2 0.092(6) 0.074(5) 0.048(4) 0.025(4) 0.021(4) 0.063(5)
Zn4_2 0.0452(19) 0.0279(15) 0.0481(16) 0.0217(14) 0.0086(14) 0.0196(14)
Cl3_2 0.067(5) 0.040(4) 0.056(4) 0.021(3) 0.016(3) 0.037(4)
Cl4_2 0.066(5) 0.054(4) 0.069(4) 0.041(4) 0.015(4) 0.027(4)
N11_2 0.025(7) 0.048(11) 0.040(11) 0.023(10) -0.004(9) 0.016(8)
C12_2 0.032(10) 0.021(10) 0.034(12) 0.012(10) 0.003(10) 0.009(8)
C13_2 0.041(10) 0.038(13) 0.11(2) 0.041(15) 0.014(16) 0.019(11)
C14_2 0.043(10) 0.032(13) 0.10(2) 0.039(14) 0.029(14) 0.015(9)
C15_2 0.050(9) 0.026(11) 0.058(14) 0.021(11) 0.025(12) 0.021(9)
C16_2 0.035(10) 0.019(12) 0.085(19) 0.015(12) 0.008(14) -0.003(9)
C17_2 0.050(13) 0.050(15) 0.077(17) 0.029(15) 0.026(14) 0.024(11)
C18_2 0.053(10) 0.052(13) 0.050(14) 0.024(12) 0.023(12) 0.041(11)
C19_2 0.047(10) 0.044(13) 0.041(12) 0.023(12) 0.022(11) 0.030(10)
C20_2 0.020(8) 0.040(12) 0.044(13) 0.027(12) -0.013(10) 0.001(8)
C21_2 0.028(16) 0.062(18) 0.10(2) 0.047(17) -0.018(14) 0.011(13)
C22_2 0.06(2) 0.041(18) 0.15(3) 0.001(19) 0.02(2) 0.023(17)
C23_2 0.10(3) 0.10(3) 0.18(4) 0.11(3) -0.04(3) -0.03(2)
C24_2 0.051(18) 0.039(15) 0.052(14) 0.015(12) 0.014(13) 0.032(14)
N31_2 0.042(13) 0.032(11) 0.032(11) 0.015(9) 0.011(9) 0.016(10)
C32_2 0.037(13) 0.027(11) 0.021(10) 0.019(9) 0.013(9) 0.017(10)
C33_2 0.046(15) 0.022(12) 0.029(13) 0.006(10) 0.008(11) 0.013(11)
C34_2 0.052(16) 0.028(12) 0.025(11) 0.013(10) 0.009(10) 0.012(11)
C35_2 0.059(18) 0.044(15) 0.024(12) 0.007(11) 0.006(12) 0.033(14)
C36_2 0.07(2) 0.070(19) 0.032(13) 0.022(14) 0.008(13) 0.043(17)
C37_2 0.08(2) 0.13(3) 0.034(15) 0.015(17) 0.004(14) 0.08(2)
C38_2 0.10(2) 0.059(17) 0.041(15) 0.032(14) 0.006(14) 0.043(17)
C39_2 0.042(15) 0.045(14) 0.040(14) 0.029(12) 0.014(12) 0.028(13)
C40_2 0.061(17) 0.037(14) 0.027(12) 0.023(12) 0.006(11) 0.026(13)
C41_2 0.09(2) 0.09(2) 0.016(12) 0.010(14) 0.003(14) 0.06(2)
C42_2 0.16(4) 0.06(2) 0.06(2) 0.011(18) 0.00(2) 0.05(3)
C43_2 0.055(18) 0.059(19) 0.11(2) 0.058(18) 0.022(17) 0.017(15)
C44_2 0.048(15) 0.017(11) 0.055(15) 0.017(11) 0.023(12) 0.015(11)
N51_2 0.040(12) 0.031(11) 0.027(9) 0.016(9) 0.006(8) 0.021(10)
N52_2 0.041(12) 0.018(9) 0.022(9) 0.004(8) 0.007(8) 0.009(8)
C51_2 0.060(14) 0.019(9) 0.027(10) 0.005(8) 0.012(9) 0.026(9)
C53_2 0.053(15) 0.015(11) 0.060(16) 0.013(10) -0.004(11) 0.007(10)
C54_2 0.044(15) 0.047(14) 0.065(15) 0.034(13) 0.014(12) 0.018(12)
C55_2 0.043(16) 0.032(13) 0.092(18) 0.022(13) 0.019(13) 0.033(13)
C56_2 0.031(15) 0.016(11) 0.069(17) 0.025(12) 0.024(12) 0.008(11)

loop_
_atom_type_symbol
_atom_type_description
_atom_type_scat_dispersion_real
_atom_type_scat_dispersion_imag
_atom_type_scat_source
C C 0.0033 0.0016 'International Tables Vol C Tables 4.2.6.8 and 6.1.1.4'
H H 0.0000 0.0000 'International Tables Vol C Tables 4.2.6.8 and 6.1.1.4'
N N 0.0061 0.0033 'International Tables Vol C Tables 4.2.6.8 and 6.1.1.4'
Cl Cl 0.1484 0.1585 'International Tables Vol C Tables 4.2.6.8 and 6.1.1.4'
Zn Zn 0.2839 1.4301 'International Tables Vol C Tables 4.2.6.8 and 6.1.1.4'

loop_
_geom_angle_atom_site_label_1
_geom_angle_atom_site_label_2
_geom_angle_atom_site_label_3
_geom_angle
_geom_angle_site_symmetry_1
_geom_angle_site_symmetry_3
_geom_angle_publ_flag
Cl6 C1S Cl5 107.9(16) . . ?
Cl6 C1S H1A 110.1 . . ?
Cl5 C1S H1A 110.1 . . ?
Cl6 C1S H1B 110.1 . . ?
Cl5 C1S H1B 110.1 . . ?
H1A C1S H1B 108.4 . . ?
Cl8 C2S Cl7 110.6(17) . . ?
Cl8 C2S H2A 109.5 . . ?
Cl7 C2S H2A 109.5 . . ?
Cl8 C2S H2B 109.5 . . ?
Cl7 C2S H2B 109.5 . . ?
H2A C2S H2B 108.1 . . ?
Cl10 C3S Cl9 109.2(17) . . ?
Cl10 C3S H3A 109.8 . . ?
Cl9 C3S H3A 109.8 . . ?
Cl10 C3S H3B 109.8 . . ?
Cl9 C3S H3B 109.8 . . ?
H3A C3S H3B 108.3 . . ?
N52_1 Zn1_1 N31_1 83.3(8) . . ?
N52_1 Zn1_1 Cl2_1 110.3(6) . . ?
N31_1 Zn1_1 Cl2_1 120.7(6) . . ?
N52_1 Zn1_1 Cl1_1 101.8(5) . . ?
N31_1 Zn1_1 Cl1_1 110.2(6) . . ?
Cl2_1 Zn1_1 Cl1_1 121.6(3) . . ?
N51_1 Zn2_1 N11_1 82.4(7) . . ?
N51_1 Zn2_1 Cl3_1 112.4(5) . . ?
N11_1 Zn2_1 Cl3_1 111.5(5) . . ?
N51_1 Zn2_1 Cl4_1 104.9(5) . . ?
N11_1 Zn2_1 Cl4_1 116.1(5) . . ?
Cl3_1 Zn2_1 Cl4_1 122.0(2) . . ?
C20_1 N11_1 C12_1 127.4(18) . . ?
C20_1 N11_1 Zn2_1 129.9(13) . . ?
C12_1 N11_1 Zn2_1 101.9(14) . . ?
N11_1 C12_1 C24_1 124.8(19) . . ?
N11_1 C12_1 C13_1 118(2) . . ?
C24_1 C12_1 C13_1 117.4(19) . . ?
C14_1 C13_1 C12_1 116.8(19) . . ?
C14_1 C13_1 H13_1 121.6 . . ?
C12_1 C13_1 H13_1 121.6 . . ?
C13_1 C14_1 C15_1 124(2) . . ?
C13_1 C14_1 H14_1 118.2 . . ?
C15_1 C14_1 H14_1 118.2 . . ?
C14_1 C15_1 C16_1 123(2) . . ?
C14_1 C15_1 C20_1 120(2) . . ?
C16_1 C15_1 C20_1 116(2) . . ?
C17_1 C16_1 C15_1 120(2) . . ?
C17_1 C16_1 H16_1 120.2 . . ?
C15_1 C16_1 H16_1 120.2 . . ?
C16_1 C17_1 C18_1 119(3) . . ?
C16_1 C17_1 H17_1 120.4 . . ?
C18_1 C17_1 H17_1 120.4 . . ?
C17_1 C18_1 C19_1 125(2) . . ?
C17_1 C18_1 H18_1 117.4 . . ?
C19_1 C18_1 H18_1 117.4 . . ?
C20_1 C19_1 C18_1 117(2) . . ?
C20_1 C19_1 C21_1 123(2) . . ?
C18_1 C19_1 C21_1 120(2) . . ?
C19_1 C20_1 N11_1 125(2) . . ?
C19_1 C20_1 C15_1 122(2) . . ?
N11_1 C20_1 C15_1 113.7(18) . . ?
C19_1 C21_1 C23_1 109(2) . . ?
C19_1 C21_1 C22_1 113(2) . . ?
C23_1 C21_1 C22_1 105(2) . . ?
C19_1 C21_1 H21_1 110.1 . . ?
C23_1 C21_1 H21_1 110.1 . . ?
C22_1 C21_1 H21_1 110.1 . . ?
C21_1 C22_1 H22A_1 109.5 . . ?
C21_1 C22_1 H22B_1 109.5 . . ?
H22A_1 C22_1 H22B_1 109.5 . . ?
C21_1 C22_1 H22C_1 109.5 . . ?
H22A_1 C22_1 H22C_1 109.5 . . ?
H22B_1 C22_1 H22C_1 109.5 . . ?
C21_1 C23_1 H23A_1 109.5 . . ?
C21_1 C23_1 H23B_1 109.5 . . ?
H23A_1 C23_1 H23B_1 109.5 . . ?
C21_1 C23_1 H23C_1 109.5 . . ?
H23A_1 C23_1 H23C_1 109.5 . . ?
H23B_1 C23_1 H23C_1 109.5 . . ?
N51_1 C24_1 C12_1 117(2) . . ?
N51_1 C24_1 H24_1 121.7 . . ?
C12_1 C24_1 H24_1 121.7 . . ?
C32_1 N31_1 C40_1 119.8(19) . . ?
C32_1 N31_1 Zn1_1 106.7(16) . . ?
C40_1 N31_1 Zn1_1 133.4(14) . . ?
N31_1 C32_1 C44_1 120(2) . . ?
N31_1 C32_1 C33_1 121(2) . . ?
C44_1 C32_1 C33_1 120(2) . . ?
C34_1 C33_1 C32_1 118(2) . . ?
C34_1 C33_1 H33_1 120.9 . . ?
C32_1 C33_1 H33_1 120.9 . . ?
C33_1 C34_1 C35_1 124(2) . . ?
C33_1 C34_1 H34_1 118.0 . . ?
C35_1 C34_1 H34_1 118.0 . . ?
C36_1 C35_1 C40_1 124(2) . . ?
C36_1 C35_1 C34_1 121(2) . . ?
C40_1 C35_1 C34_1 115(2) . . ?
C35_1 C36_1 C37_1 116(2) . . ?
C35_1 C36_1 H36A_1 108.4 . . ?
C37_1 C36_1 H36A_1 108.4 . . ?
C35_1 C36_1 H36B_1 108.4 . . ?
C37_1 C36_1 H36B_1 108.4 . . ?
H36A_1 C36_1 H36B_1 107.4 . . ?
C38_1 C37_1 C36_1 116(3) . . ?
C38_1 C37_1 H37_1 122.0 . . ?
C36_1 C37_1 H37_1 122.0 . . ?
C39_1 C38_1 C37_1 128(3) . . ?
C39_1 C38_1 H38_1 116.0 . . ?
C37_1 C38_1 H38_1 116.0 . . ?
C38_1 C39_1 C40_1 122(2) . . ?
C38_1 C39_1 C41_1 117(2) . . ?
C40_1 C39_1 C41_1 121(2) . . ?
N31_1 C40_1 C35_1 122(2) . . ?
N31_1 C40_1 C39_1 124.4(19) . . ?
C35_1 C40_1 C39_1 113(2) . . ?
C43_1 C41_1 C42_1 109.8(18) . . ?
C43_1 C41_1 C39_1 115.1(18) . . ?
C42_1 C41_1 C39_1 111(2) . . ?
C43_1 C41_1 H41_1 106.8 . . ?
C42_1 C41_1 H41_1 106.8 . . ?
C39_1 C41_1 H41_1 106.8 . . ?
C41_1 C42_1 H42A_1 109.5 . . ?
C41_1 C42_1 H42B_1 109.5 . . ?
H42A_1 C42_1 H42B_1 109.5 . . ?
C41_1 C42_1 H42C_1 109.5 . . ?
H42A_1 C42_1 H42C_1 109.5 . . ?
H42B_1 C42_1 H42C_1 109.5 . . ?
C41_1 C43_1 H43A_1 109.5 . . ?
C41_1 C43_1 H43B_1 109.5 . . ?
H43A_1 C43_1 H43B_1 109.5 . . ?
C41_1 C43_1 H43C_1 109.5 . . ?
H43A_1 C43_1 H43C_1 109.5 . . ?
H43B_1 C43_1 H43C_1 109.5 . . ?
N52_1 C44_1 C32_1 119(2) . . ?
N52_1 C44_1 H44_1 120.4 . . ?
C32_1 C44_1 H44_1 120.4 . . ?
C24_1 N51_1 C51_1 118.3(18) . . ?
C24_1 N51_1 Zn2_1 112.6(16) . . ?
C51_1 N51_1 Zn2_1 128.0(13) . . ?
C44_1 N52_1 C52_1 123.4(17) . . ?
C44_1 N52_1 Zn1_1 110.7(15) . . ?
C52_1 N52_1 Zn1_1 125.9(12) . . ?
N51_1 C51_1 C52_1 112.6(18) . . ?
N51_1 C51_1 C56_1 114.2(18) . . ?
C52_1 C51_1 C56_1 110.1(15) . . ?
N51_1 C51_1 H51_1 106.4 . . ?
C52_1 C51_1 H51_1 106.4 . . ?
C56_1 C51_1 H51_1 106.4 . . ?
N52_1 C52_1 C53_1 111.9(16) . . ?
N52_1 C52_1 C51_1 115.7(15) . . ?
C53_1 C52_1 C51_1 110.0(17) . . ?
N52_1 C52_1 H52_1 106.2 . . ?
C53_1 C52_1 H52_1 106.2 . . ?
C51_1 C52_1 H52_1 106.2 . . ?
C52_1 C53_1 C54_1 106.4(19) . . ?
C52_1 C53_1 H53A_1 110.5 . . ?
C54_1 C53_1 H53A_1 110.5 . . ?
C52_1 C53_1 H53B_1 110.5 . . ?
C54_1 C53_1 H53B_1 110.5 . . ?
H53A_1 C53_1 H53B_1 108.6 . . ?
C55_1 C54_1 C53_1 110.1(18) . . ?
C55_1 C54_1 H54A_1 109.6 . . ?
C53_1 C54_1 H54A_1 109.6 . . ?
C55_1 C54_1 H54B_1 109.6 . . ?
C53_1 C54_1 H54B_1 109.6 . . ?
H54A_1 C54_1 H54B_1 108.1 . . ?
C56_1 C55_1 C54_1 115(2) . . ?
C56_1 C55_1 H55_1 122.3 . . ?
C54_1 C55_1 H55_1 122.3 . . ?
C55_1 C56_1 C51_1 113(2) . . ?
C55_1 C56_1 H56A_1 108.9 . . ?
C51_1 C56_1 H56A_1 108.9 . . ?
C55_1 C56_1 H56B_1 108.9 . . ?
C51_1 C56_1 H56B_1 108.9 . . ?
H56A_1 C56_1 H56B_1 107.8 . . ?
N52_2 Zn3_2 N31_2 83.4(7) . . ?
N52_2 Zn3_2 Cl2_2 109.2(5) . . ?
N31_2 Zn3_2 Cl2_2 114.2(5) . . ?
N52_2 Zn3_2 Cl1_2 111.4(5) . . ?
N31_2 Zn3_2 Cl1_2 110.7(6) . . ?
Cl2_2 Zn3_2 Cl1_2 121.4(3) . . ?
N51_2 Zn4_2 N11_2 83.1(7) . . ?
N51_2 Zn4_2 Cl3_2 116.5(5) . . ?
N11_2 Zn4_2 Cl3_2 110.8(6) . . ?
N51_2 Zn4_2 Cl4_2 108.9(5) . . ?
N11_2 Zn4_2 Cl4_2 117.6(5) . . ?
Cl3_2 Zn4_2 Cl4_2 115.9(3) . . ?
C20_2 N11_2 C12_2 116.1(19) . . ?
C20_2 N11_2 Zn4_2 136.7(14) . . ?
C12_2 N11_2 Zn4_2 106.3(13) . . ?
N11_2 C12_2 C24_2 119.4(19) . . ?
N11_2 C12_2 C13_2 123.9(19) . . ?
C24_2 C12_2 C13_2 116.1(18) . . ?
C14_2 C13_2 C12_2 118.1(19) . . ?
C14_2 C13_2 H13_2 121.0 . . ?
C12_2 C13_2 H13_2 121.0 . . ?
C13_2 C14_2 C15_2 124(2) . . ?
C13_2 C14_2 H14_2 118.1 . . ?
C15_2 C14_2 H14_2 118.1 . . ?
C16_2 C15_2 C14_2 124(2) . . ?
C16_2 C15_2 C20_2 122.4(18) . . ?
C14_2 C15_2 C20_2 113.5(19) . . ?
C17_2 C16_2 C15_2 121(2) . . ?
C17_2 C16_2 H16_2 119.6 . . ?
C15_2 C16_2 H16_2 119.6 . . ?
C16_2 C17_2 C18_2 120(2) . . ?
C16_2 C17_2 H17_2 120.2 . . ?
C18_2 C17_2 H17_2 120.2 . . ?
C19_2 C18_2 C17_2 123(2) . . ?
C19_2 C18_2 H18_2 118.5 . . ?
C17_2 C18_2 H18_2 118.5 . . ?
C18_2 C19_2 C20_2 120(2) . . ?
C18_2 C19_2 C21_2 118.2(19) . . ?
C20_2 C19_2 C21_2 121(2) . . ?
N11_2 C20_2 C19_2 121.5(19) . . ?
N11_2 C20_2 C15_2 123.8(17) . . ?
C19_2 C20_2 C15_2 114.1(19) . . ?
C19_2 C21_2 C23_2 112(2) . . ?
C19_2 C21_2 C22_2 114(3) . . ?
C23_2 C21_2 C22_2 113(2) . . ?
C19_2 C21_2 H21_2 105.5 . . ?
C23_2 C21_2 H21_2 105.5 . . ?
C22_2 C21_2 H21_2 105.5 . . ?
C21_2 C22_2 H22A_2 109.5 . . ?
C21_2 C22_2 H22B_2 109.5 . . ?
H22A_2 C22_2 H22B_2 109.5 . . ?
C21_2 C22_2 H22C_2 109.5 . . ?
H22A_2 C22_2 H22C_2 109.5 . . ?
H22B_2 C22_2 H22C_2 109.5 . . ?
C21_2 C23_2 H23A_2 109.5 . . ?
C21_2 C23_2 H23B_2 109.5 . . ?
H23A_2 C23_2 H23B_2 109.5 . . ?
C21_2 C23_2 H23C_2 109.5 . . ?
H23A_2 C23_2 H23C_2 109.5 . . ?
H23B_2 C23_2 H23C_2 109.5 . . ?
N51_2 C24_2 C12_2 121.1(19) . . ?
N51_2 C24_2 H24_2 119.5 . . ?
C12_2 C24_2 H24_2 119.5 . . ?
C32_2 N31_2 C40_2 121.1(18) . . ?
C32_2 N31_2 Zn3_2 106.3(14) . . ?
C40_2 N31_2 Zn3_2 132.4(14) . . ?
N31_2 C32_2 C44_2 118.7(17) . . ?
N31_2 C32_2 C33_2 123.9(18) . . ?
C44_2 C32_2 C33_2 117.3(17) . . ?
C34_2 C33_2 C32_2 114.1(19) . . ?
C34_2 C33_2 H33_2 123.0 . . ?
C32_2 C33_2 H33_2 123.0 . . ?
C35_2 C34_2 C33_2 129(2) . . ?
C35_2 C34_2 H34_2 115.6 . . ?
C33_2 C34_2 H34_2 115.6 . . ?
C34_2 C35_2 C36_2 130(2) . . ?
C34_2 C35_2 C40_2 115(2) . . ?
C36_2 C35_2 C40_2 115(2) . . ?
C37_2 C36_2 C35_2 127(3) . . ?
C37_2 C36_2 H36_2 116.5 . . ?
C35_2 C36_2 H36_2 116.5 . . ?
C36_2 C37_2 C38_2 117(3) . . ?
C36_2 C37_2 H37_2 121.4 . . ?
C38_2 C37_2 H37_2 121.4 . . ?
C39_2 C38_2 C37_2 120(2) . . ?
C39_2 C38_2 H38_2 120.2 . . ?
C37_2 C38_2 H38_2 120.2 . . ?
C40_2 C39_2 C38_2 121(2) . . ?
C40_2 C39_2 C41_2 126(2) . . ?
C38_2 C39_2 C41_2 113(2) . . ?
N31_2 C40_2 C39_2 125(2) . . ?
N31_2 C40_2 C35_2 117.4(18) . . ?
C39_2 C40_2 C35_2 118(2) . . ?
C43_2 C41_2 C39_2 111(2) . . ?
C43_2 C41_2 C42_2 113(2) . . ?
C39_2 C41_2 C42_2 112(2) . . ?
C43_2 C41_2 H41_2 107.1 . . ?
C39_2 C41_2 H41_2 107.1 . . ?
C42_2 C41_2 H41_2 107.1 . . ?
C41_2 C42_2 H42A_2 109.5 . . ?
C41_2 C42_2 H42B_2 109.5 . . ?
H42A_2 C42_2 H42B_2 109.5 . . ?
C41_2 C42_2 H42C_2 109.5 . . ?
H42A_2 C42_2 H42C_2 109.5 . . ?
H42B_2 C42_2 H42C_2 109.5 . . ?
C41_2 C43_2 H43A_2 109.5 . . ?
C41_2 C43_2 H43B_2 109.5 . . ?
H43A_2 C43_2 H43B_2 109.5 . . ?
C41_2 C43_2 H43C_2 109.5 . . ?
H43A_2 C43_2 H43C_2 109.5 . . ?
H43B_2 C43_2 H43C_2 109.5 . . ?
N52_2 C44_2 C32_2 124.8(18) . . ?
N52_2 C44_2 H44_2 117.6 . . ?
C32_2 C44_2 H44_2 117.6 . . ?
C24_2 N51_2 C51_2 116.9(16) . . ?
C24_2 N51_2 Zn4_2 109.8(15) . . ?
C51_2 N51_2 Zn4_2 133.2(13) . . ?
C44_2 N52_2 C52_2 120.2(17) . . ?
C44_2 N52_2 Zn3_2 106.0(14) . . ?
C52_2 N52_2 Zn3_2 133.7(13) . . ?
N51_2 C51_2 C52_2 110.4(15) . . ?
N51_2 C51_2 C56_2 110.0(16) . . ?
C52_2 C51_2 C56_2 109.9(17) . . ?
N51_2 C51_2 H51_2 108.8 . . ?
C52_2 C51_2 H51_2 108.8 . . ?
C56_2 C51_2 H51_2 108.8 . . ?
N52_2 C52_2 C53_2 109.8(17) . . ?
N52_2 C52_2 C51_2 112.4(16) . . ?
C53_2 C52_2 C51_2 107.8(16) . . ?
N52_2 C52_2 H52_2 108.9 . . ?
C53_2 C52_2 H52_2 108.9 . . ?
C51_2 C52_2 H52_2 108.9 . . ?
C52_2 C53_2 C54_2 114.1(18) . . ?
C52_2 C53_2 H53A_2 108.7 . . ?
C54_2 C53_2 H53A_2 108.7 . . ?
C52_2 C53_2 H53B_2 108.7 . . ?
C54_2 C53_2 H53B_2 108.7 . . ?
H53A_2 C53_2 H53B_2 107.6 . . ?
C53_2 C54_2 C55_2 111.7(18) . . ?
C53_2 C54_2 H54A_2 109.3 . . ?
C55_2 C54_2 H54A_2 109.3 . . ?
C53_2 C54_2 H54B_2 109.3 . . ?
C55_2 C54_2 H54B_2 109.3 . . ?
H54A_2 C54_2 H54B_2 108.0 . . ?
C56_2 C55_2 C54_2 106.6(17) . . ?
C56_2 C55_2 H55A_2 110.4 . . ?
C54_2 C55_2 H55A_2 110.4 . . ?
C56_2 C55_2 H55B_2 110.4 . . ?
C54_2 C55_2 H55B_2 110.4 . . ?
H55A_2 C55_2 H55B_2 108.6 . . ?
C55_2 C56_2 C51_2 112.3(19) . . ?
C55_2 C56_2 H56A_2 109.1 . . ?
C51_2 C56_2 H56A_2 109.1 . . ?
C55_2 C56_2 H56B_2 109.1 . . ?
C51_2 C56_2 H56B_2 109.1 . . ?
H56A_2 C56_2 H56B_2 107.9 . . ?

loop_
_geom_bond_atom_site_label_1
_geom_bond_atom_site_label_2
_geom_bond_distance
_geom_bond_site_symmetry_2
_geom_bond_publ_flag
C1S Cl6 1.78(2) . ?
C1S Cl5 1.80(2) . ?
C1S H1A 0.9800 . ?
C1S H1B 0.9800 . ?
C2S Cl8 1.77(2) . ?
C2S Cl7 1.80(2) . ?
C2S H2A 0.9800 . ?
C2S H2B 0.9800 . ?
C3S Cl10 1.78(2) . ?
C3S Cl9 1.78(2) . ?
C3S H3A 0.9800 . ?
C3S H3B 0.9800 . ?
Zn1_1 N52_1 1.982(17) . ?
Zn1_1 N31_1 2.05(2) . ?
Zn1_1 Cl2_1 2.178(7) . ?
Zn1_1 Cl1_1 2.202(7) . ?
Zn2_1 N51_1 2.030(17) . ?
Zn2_1 N11_1 2.179(18) . ?
Zn2_1 Cl3_1 2.182(7) . ?
Zn2_1 Cl4_1 2.192(6) . ?
N11_1 C20_1 1.35(3) . ?
N11_1 C12_1 1.37(2) . ?
C12_1 C24_1 1.40(3) . ?
C12_1 C13_1 1.44(3) . ?
C13_1 C14_1 1.36(3) . ?
C13_1 H13_1 0.9400 . ?
C14_1 C15_1 1.38(3) . ?
C14_1 H14_1 0.9400 . ?
C15_1 C16_1 1.43(3) . ?
C15_1 C20_1 1.46(3) . ?
C16_1 C17_1 1.36(3) . ?
C16_1 H16_1 0.9400 . ?
C17_1 C18_1 1.36(3) . ?
C17_1 H17_1 0.9400 . ?
C18_1 C19_1 1.37(3) . ?
C18_1 H18_1 0.9400 . ?
C19_1 C20_1 1.33(3) . ?
C19_1 C21_1 1.48(3) . ?
C21_1 C23_1 1.54(4) . ?
C21_1 C22_1 1.62(4) . ?
C21_1 H21_1 0.9900 . ?
C22_1 H22A_1 0.9700 . ?
C22_1 H22B_1 0.9700 . ?
C22_1 H22C_1 0.9700 . ?
C23_1 H23A_1 0.9700 . ?
C23_1 H23B_1 0.9700 . ?
C23_1 H23C_1 0.9700 . ?
C24_1 N51_1 1.30(2) . ?
C24_1 H24_1 0.9400 . ?
N31_1 C32_1 1.35(3) . ?
N31_1 C40_1 1.35(3) . ?
C32_1 C44_1 1.37(3) . ?
C32_1 C33_1 1.47(3) . ?
C33_1 C34_1 1.29(3) . ?
C33_1 H33_1 0.9400 . ?
C34_1 C35_1 1.44(3) . ?
C34_1 H34_1 0.9400 . ?
C35_1 C36_1 1.40(3) . ?
C35_1 C40_1 1.43(3) . ?
C36_1 C37_1 1.48(3) . ?
C36_1 H36A_1 0.9800 . ?
C36_1 H36B_1 0.9800 . ?
C37_1 C38_1 1.32(3) . ?
C37_1 H37_1 0.9400 . ?
C38_1 C39_1 1.25(3) . ?
C38_1 H38_1 0.9400 . ?
C39_1 C40_1 1.44(3) . ?
C39_1 C41_1 1.57(3) . ?
C41_1 C43_1 1.43(3) . ?
C41_1 C42_1 1.53(3) . ?
C41_1 H41_1 0.9900 . ?
C42_1 H42A_1 0.9700 . ?
C42_1 H42B_1 0.9700 . ?
C42_1 H42C_1 0.9700 . ?
C43_1 H43A_1 0.9700 . ?
C43_1 H43B_1 0.9700 . ?
C43_1 H43C_1 0.9700 . ?
C44_1 N52_1 1.31(2) . ?
C44_1 H44_1 0.9400 . ?
N51_1 C51_1 1.49(3) . ?
N52_1 C52_1 1.46(2) . ?
C51_1 C52_1 1.52(3) . ?
C51_1 C56_1 1.52(3) . ?
C51_1 H51_1 0.9900 . ?
C52_1 C53_1 1.51(3) . ?
C52_1 H52_1 0.9900 . ?
C53_1 C54_1 1.55(3) . ?
C53_1 H53A_1 0.9800 . ?
C53_1 H53B_1 0.9800 . ?
C54_1 C55_1 1.48(3) . ?
C54_1 H54A_1 0.9800 . ?
C54_1 H54B_1 0.9800 . ?
C55_1 C56_1 1.39(3) . ?
C55_1 H55_1 0.9400 . ?
C56_1 H56A_1 0.9800 . ?
C56_1 H56B_1 0.9800 . ?
Zn3_2 N52_2 2.049(16) . ?
Zn3_2 N31_2 2.130(18) . ?
Zn3_2 Cl2_2 2.184(7) . ?
Zn3_2 Cl1_2 2.225(7) . ?
Zn4_2 N51_2 2.050(15) . ?
Zn4_2 N11_2 2.11(2) . ?
Zn4_2 Cl3_2 2.185(7) . ?
Zn4_2 Cl4_2 2.192(7) . ?
N11_2 C20_2 1.33(3) . ?
N11_2 C12_2 1.36(2) . ?
C12_2 C24_2 1.42(3) . ?
C12_2 C13_2 1.45(3) . ?
C13_2 C14_2 1.29(3) . ?
C13_2 H13_2 0.9400 . ?
C14_2 C15_2 1.42(3) . ?
C14_2 H14_2 0.9400 . ?
C15_2 C16_2 1.35(3) . ?
C15_2 C20_2 1.49(3) . ?
C16_2 C17_2 1.32(3) . ?
C16_2 H16_2 0.9400 . ?
C17_2 C18_2 1.42(3) . ?
C17_2 H17_2 0.9400 . ?
C18_2 C19_2 1.35(3) . ?
C18_2 H18_2 0.9400 . ?
C19_2 C20_2 1.43(3) . ?
C19_2 C21_2 1.52(3) . ?
C21_2 C23_2 1.54(4) . ?
C21_2 C22_2 1.54(3) . ?
C21_2 H21_2 0.9900 . ?
C22_2 H22A_2 0.9700 . ?
C22_2 H22B_2 0.9700 . ?
C22_2 H22C_2 0.9700 . ?
C23_2 H23A_2 0.9700 . ?
C23_2 H23B_2 0.9700 . ?
C23_2 H23C_2 0.9700 . ?
C24_2 N51_2 1.29(3) . ?
C24_2 H24_2 0.9400 . ?
N31_2 C32_2 1.33(2) . ?
N31_2 C40_2 1.36(3) . ?
C32_2 C44_2 1.38(3) . ?
C32_2 C33_2 1.39(3) . ?
C33_2 C34_2 1.34(3) . ?
C33_2 H33_2 0.9400 . ?
C34_2 C35_2 1.32(3) . ?
C34_2 H34_2 0.9400 . ?
C35_2 C36_2 1.42(3) . ?
C35_2 C40_2 1.51(3) . ?
C36_2 C37_2 1.22(3) . ?
C36_2 H36_2 0.9400 . ?
C37_2 C38_2 1.51(3) . ?
C37_2 H37_2 0.9400 . ?
C38_2 C39_2 1.38(3) . ?
C38_2 H38_2 0.9400 . ?
C39_2 C40_2 1.38(3) . ?
C39_2 C41_2 1.55(3) . ?
C41_2 C43_2 1.52(3) . ?
C41_2 C42_2 1.58(4) . ?
C41_2 H41_2 0.9900 . ?
C42_2 H42A_2 0.9700 . ?
C42_2 H42B_2 0.9700 . ?
C42_2 H42C_2 0.9700 . ?
C43_2 H43A_2 0.9700 . ?
C43_2 H43B_2 0.9700 . ?
C43_2 H43C_2 0.9700 . ?
C44_2 N52_2 1.32(2) . ?
C44_2 H44_2 0.9400 . ?
N51_2 C51_2 1.43(2) . ?
N52_2 C52_2 1.37(2) . ?
C51_2 C52_2 1.54(2) . ?
C51_2 C56_2 1.58(3) . ?
C51_2 H51_2 0.9900 . ?
C52_2 C53_2 1.51(3) . ?
C52_2 H52_2 0.9900 . ?
C53_2 C54_2 1.54(3) . ?
C53_2 H53A_2 0.9800 . ?
C53_2 H53B_2 0.9800 . ?
C54_2 C55_2 1.64(3) . ?
C54_2 H54A_2 0.9800 . ?
C54_2 H54B_2 0.9800 . ?
C55_2 C56_2 1.49(3) . ?
C55_2 H55A_2 0.9800 . ?
C55_2 H55B_2 0.9800 . ?
C56_2 H56A_2 0.9800 . ?
C56_2 H56B_2 0.9800 . ?

loop_
_geom_torsion_atom_site_label_1
_geom_torsion_atom_site_label_2
_geom_torsion_atom_site_label_3
_geom_torsion_atom_site_label_4
_geom_torsion
_geom_torsion_site_symmetry_1
_geom_torsion_site_symmetry_2
_geom_torsion_site_symmetry_3
_geom_torsion_site_symmetry_4
_geom_torsion_publ_flag
N51_1 Zn2_1 N11_1 C20_1 169.2(19) . . . . ?
Cl3_1 Zn2_1 N11_1 C20_1 58.1(18) . . . . ?
Cl4_1 Zn2_1 N11_1 C20_1 -87.9(18) . . . . ?
N51_1 Zn2_1 N11_1 C12_1 -1.0(13) . . . . ?
Cl3_1 Zn2_1 N11_1 C12_1 -112.1(12) . . . . ?
Cl4_1 Zn2_1 N11_1 C12_1 101.9(12) . . . . ?
C20_1 N11_1 C12_1 C24_1 -177(2) . . . . ?
Zn2_1 N11_1 C12_1 C24_1 -6(3) . . . . ?
C20_1 N11_1 C12_1 C13_1 6(3) . . . . ?
Zn2_1 N11_1 C12_1 C13_1 176.3(17) . . . . ?
N11_1 C12_1 C13_1 C14_1 -9(3) . . . . ?
C24_1 C12_1 C13_1 C14_1 174(2) . . . . ?
C12_1 C13_1 C14_1 C15_1 4(3) . . . . ?
C13_1 C14_1 C15_1 C16_1 -172(2) . . . . ?
C13_1 C14_1 C15_1 C20_1 3(3) . . . . ?
C14_1 C15_1 C16_1 C17_1 -177(2) . . . . ?
C20_1 C15_1 C16_1 C17_1 8(3) . . . . ?
C15_1 C16_1 C17_1 C18_1 0(3) . . . . ?
C16_1 C17_1 C18_1 C19_1 -2(4) . . . . ?
C17_1 C18_1 C19_1 C20_1 -3(4) . . . . ?
C17_1 C18_1 C19_1 C21_1 176(2) . . . . ?
C18_1 C19_1 C20_1 N11_1 -172(2) . . . . ?
C21_1 C19_1 C20_1 N11_1 9(4) . . . . ?
C18_1 C19_1 C20_1 C15_1 10(3) . . . . ?
C21_1 C19_1 C20_1 C15_1 -168(2) . . . . ?
C12_1 N11_1 C20_1 C19_1 -176(2) . . . . ?
Zn2_1 N11_1 C20_1 C19_1 16(3) . . . . ?
C12_1 N11_1 C20_1 C15_1 2(3) . . . . ?
Zn2_1 N11_1 C20_1 C15_1 -166.1(13) . . . . ?
C14_1 C15_1 C20_1 C19_1 172(2) . . . . ?
C16_1 C15_1 C20_1 C19_1 -13(3) . . . . ?
C14_1 C15_1 C20_1 N11_1 -6(3) . . . . ?
C16_1 C15_1 C20_1 N11_1 169.2(18) . . . . ?
C20_1 C19_1 C21_1 C23_1 100(3) . . . . ?
C18_1 C19_1 C21_1 C23_1 -79(3) . . . . ?
C20_1 C19_1 C21_1 C22_1 -144(2) . . . . ?
C18_1 C19_1 C21_1 C22_1 37(3) . . . . ?
N11_1 C12_1 C24_1 N51_1 15(3) . . . . ?
C13_1 C12_1 C24_1 N51_1 -168(2) . . . . ?
N52_1 Zn1_1 N31_1 C32_1 -5.1(14) . . . . ?
Cl2_1 Zn1_1 N31_1 C32_1 104.7(13) . . . . ?
Cl1_1 Zn1_1 N31_1 C32_1 -105.2(14) . . . . ?
N52_1 Zn1_1 N31_1 C40_1 171(2) . . . . ?
Cl2_1 Zn1_1 N31_1 C40_1 -79(2) . . . . ?
Cl1_1 Zn1_1 N31_1 C40_1 71(2) . . . . ?
C40_1 N31_1 C32_1 C44_1 -171(2) . . . . ?
Zn1_1 N31_1 C32_1 C44_1 6(2) . . . . ?
C40_1 N31_1 C32_1 C33_1 3(3) . . . . ?
Zn1_1 N31_1 C32_1 C33_1 180.0(17) . . . . ?
N31_1 C32_1 C33_1 C34_1 -5(3) . . . . ?
C44_1 C32_1 C33_1 C34_1 169(2) . . . . ?
C32_1 C33_1 C34_1 C35_1 5(4) . . . . ?
C33_1 C34_1 C35_1 C36_1 175(2) . . . . ?
C33_1 C34_1 C35_1 C40_1 -2(3) . . . . ?
C40_1 C35_1 C36_1 C37_1 -9(4) . . . . ?
C34_1 C35_1 C36_1 C37_1 174(2) . . . . ?
C35_1 C36_1 C37_1 C38_1 15(4) . . . . ?
C36_1 C37_1 C38_1 C39_1 -16(5) . . . . ?
C37_1 C38_1 C39_1 C40_1 10(5) . . . . ?
C37_1 C38_1 C39_1 C41_1 -178(3) . . . . ?
C32_1 N31_1 C40_1 C35_1 -1(3) . . . . ?
Zn1_1 N31_1 C40_1 C35_1 -176.8(17) . . . . ?
C32_1 N31_1 C40_1 C39_1 179(2) . . . . ?
Zn1_1 N31_1 C40_1 C39_1 3(4) . . . . ?
C36_1 C35_1 C40_1 N31_1 -177(2) . . . . ?
C34_1 C35_1 C40_1 N31_1 0(3) . . . . ?
C36_1 C35_1 C40_1 C39_1 3(3) . . . . ?
C34_1 C35_1 C40_1 C39_1 -179.9(19) . . . . ?
C38_1 C39_1 C40_1 N31_1 178(3) . . . . ?
C41_1 C39_1 C40_1 N31_1 6(3) . . . . ?
C38_1 C39_1 C40_1 C35_1 -2(4) . . . . ?
C41_1 C39_1 C40_1 C35_1 -174.4(19) . . . . ?
C38_1 C39_1 C41_1 C43_1 -58(3) . . . . ?
C40_1 C39_1 C41_1 C43_1 115(2) . . . . ?
C38_1 C39_1 C41_1 C42_1 67(3) . . . . ?
C40_1 C39_1 C41_1 C42_1 -120(2) . . . . ?
N31_1 C32_1 C44_1 N52_1 -4(3) . . . . ?
C33_1 C32_1 C44_1 N52_1 -178(2) . . . . ?
C12_1 C24_1 N51_1 C51_1 176.7(18) . . . . ?
C12_1 C24_1 N51_1 Zn2_1 -14(3) . . . . ?
N11_1 Zn2_1 N51_1 C24_1 8.2(16) . . . . ?
Cl3_1 Zn2_1 N51_1 C24_1 118.4(15) . . . . ?
Cl4_1 Zn2_1 N51_1 C24_1 -107.0(15) . . . . ?
N11_1 Zn2_1 N51_1 C51_1 176.3(16) . . . . ?
Cl3_1 Zn2_1 N51_1 C51_1 -73.4(15) . . . . ?
Cl4_1 Zn2_1 N51_1 C51_1 61.2(15) . . . . ?
C32_1 C44_1 N52_1 C52_1 178.7(18) . . . . ?
C32_1 C44_1 N52_1 Zn1_1 -1(3) . . . . ?
N31_1 Zn1_1 N52_1 C44_1 3.4(16) . . . . ?
Cl2_1 Zn1_1 N52_1 C44_1 -116.9(15) . . . . ?
Cl1_1 Zn1_1 N52_1 C44_1 112.7(15) . . . . ?
N31_1 Zn1_1 N52_1 C52_1 -176.3(17) . . . . ?
Cl2_1 Zn1_1 N52_1 C52_1 63.4(16) . . . . ?
Cl1_1 Zn1_1 N52_1 C52_1 -67.0(16) . . . . ?
C24_1 N51_1 C51_1 C52_1 -58(2) . . . . ?
Zn2_1 N51_1 C51_1 C52_1 134.9(14) . . . . ?
C24_1 N51_1 C51_1 C56_1 69(2) . . . . ?
Zn2_1 N51_1 C51_1 C56_1 -98.6(18) . . . . ?
C44_1 N52_1 C52_1 C53_1 88(2) . . . . ?
Zn1_1 N52_1 C52_1 C53_1 -92.1(19) . . . . ?
C44_1 N52_1 C52_1 C51_1 -39(3) . . . . ?
Zn1_1 N52_1 C52_1 C51_1 140.9(15) . . . . ?
N51_1 C51_1 C52_1 N52_1 -46(2) . . . . ?
C56_1 C51_1 C52_1 N52_1 -174.3(18) . . . . ?
N51_1 C51_1 C52_1 C53_1 -173.5(16) . . . . ?
C56_1 C51_1 C52_1 C53_1 58(2) . . . . ?
N52_1 C52_1 C53_1 C54_1 168.7(15) . . . . ?
C51_1 C52_1 C53_1 C54_1 -61(2) . . . . ?
C52_1 C53_1 C54_1 C55_1 59(2) . . . . ?
C53_1 C54_1 C55_1 C56_1 -56(3) . . . . ?
C54_1 C55_1 C56_1 C51_1 52(3) . . . . ?
N51_1 C51_1 C56_1 C55_1 -179.2(18) . . . . ?
C52_1 C51_1 C56_1 C55_1 -51(3) . . . . ?
N51_2 Zn4_2 N11_2 C20_2 -168(2) . . . . ?
Cl3_2 Zn4_2 N11_2 C20_2 -53(2) . . . . ?
Cl4_2 Zn4_2 N11_2 C20_2 84(2) . . . . ?
N51_2 Zn4_2 N11_2 C12_2 0.0(14) . . . . ?
Cl3_2 Zn4_2 N11_2 C12_2 115.8(13) . . . . ?
Cl4_2 Zn4_2 N11_2 C12_2 -107.7(13) . . . . ?
C20_2 N11_2 C12_2 C24_2 174(2) . . . . ?
Zn4_2 N11_2 C12_2 C24_2 3(2) . . . . ?
C20_2 N11_2 C12_2 C13_2 3(3) . . . . ?
Zn4_2 N11_2 C12_2 C13_2 -168.2(19) . . . . ?
N11_2 C12_2 C13_2 C14_2 -1(4) . . . . ?
C24_2 C12_2 C13_2 C14_2 -172(3) . . . . ?
C12_2 C13_2 C14_2 C15_2 4(4) . . . . ?
C13_2 C14_2 C15_2 C16_2 173(3) . . . . ?
C13_2 C14_2 C15_2 C20_2 -9(4) . . . . ?
C14_2 C15_2 C16_2 C17_2 -179(3) . . . . ?
C20_2 C15_2 C16_2 C17_2 3(4) . . . . ?
C15_2 C16_2 C17_2 C18_2 -5(4) . . . . ?
C16_2 C17_2 C18_2 C19_2 3(4) . . . . ?
C17_2 C18_2 C19_2 C20_2 0(4) . . . . ?
C17_2 C18_2 C19_2 C21_2 -173(2) . . . . ?
C12_2 N11_2 C20_2 C19_2 -179(2) . . . . ?
Zn4_2 N11_2 C20_2 C19_2 -11(3) . . . . ?
C12_2 N11_2 C20_2 C15_2 -8(3) . . . . ?
Zn4_2 N11_2 C20_2 C15_2 159.2(17) . . . . ?
C18_2 C19_2 C20_2 N11_2 170(2) . . . . ?
C21_2 C19_2 C20_2 N11_2 -18(3) . . . . ?
C18_2 C19_2 C20_2 C15_2 -1(3) . . . . ?
C21_2 C19_2 C20_2 C15_2 171(2) . . . . ?
C16_2 C15_2 C20_2 N11_2 -171(2) . . . . ?
C14_2 C15_2 C20_2 N11_2 11(3) . . . . ?
C16_2 C15_2 C20_2 C19_2 0(3) . . . . ?
C14_2 C15_2 C20_2 C19_2 -178(2) . . . . ?
C18_2 C19_2 C21_2 C23_2 84(3) . . . . ?
C20_2 C19_2 C21_2 C23_2 -89(3) . . . . ?
C18_2 C19_2 C21_2 C22_2 -46(3) . . . . ?
C20_2 C19_2 C21_2 C22_2 141(2) . . . . ?
N11_2 C12_2 C24_2 N51_2 -6(3) . . . . ?
C13_2 C12_2 C24_2 N51_2 165(2) . . . . ?
N52_2 Zn3_2 N31_2 C32_2 1.0(14) . . . . ?
Cl2_2 Zn3_2 N31_2 C32_2 -107.2(13) . . . . ?
Cl1_2 Zn3_2 N31_2 C32_2 111.4(13) . . . . ?
N52_2 Zn3_2 N31_2 C40_2 -175(2) . . . . ?
Cl2_2 Zn3_2 N31_2 C40_2 77(2) . . . . ?
Cl1_2 Zn3_2 N31_2 C40_2 -64(2) . . . . ?
C40_2 N31_2 C32_2 C44_2 180(2) . . . . ?
Zn3_2 N31_2 C32_2 C44_2 4(2) . . . . ?
C40_2 N31_2 C32_2 C33_2 3(3) . . . . ?
Zn3_2 N31_2 C32_2 C33_2 -173.7(17) . . . . ?
N31_2 C32_2 C33_2 C34_2 -2(3) . . . . ?
C44_2 C32_2 C33_2 C34_2 -179.2(19) . . . . ?
C32_2 C33_2 C34_2 C35_2 -1(4) . . . . ?
C33_2 C34_2 C35_2 C36_2 172(2) . . . . ?
C33_2 C34_2 C35_2 C40_2 2(4) . . . . ?
C34_2 C35_2 C36_2 C37_2 173(3) . . . . ?
C40_2 C35_2 C36_2 C37_2 -18(4) . . . . ?
C35_2 C36_2 C37_2 C38_2 18(5) . . . . ?
C36_2 C37_2 C38_2 C39_2 -12(4) . . . . ?
C37_2 C38_2 C39_2 C40_2 7(4) . . . . ?
C37_2 C38_2 C39_2 C41_2 -178(2) . . . . ?
C32_2 N31_2 C40_2 C39_2 176(2) . . . . ?
Zn3_2 N31_2 C40_2 C39_2 -9(3) . . . . ?
C32_2 N31_2 C40_2 C35_2 -1(3) . . . . ?
Zn3_2 N31_2 C40_2 C35_2 174.5(15) . . . . ?
C38_2 C39_2 C40_2 N31_2 177(2) . . . . ?
C41_2 C39_2 C40_2 N31_2 2(4) . . . . ?
C38_2 C39_2 C40_2 C35_2 -7(3) . . . . ?
C41_2 C39_2 C40_2 C35_2 179(2) . . . . ?
C34_2 C35_2 C40_2 N31_2 -2(3) . . . . ?
C36_2 C35_2 C40_2 N31_2 -173(2) . . . . ?
C34_2 C35_2 C40_2 C39_2 -178(2) . . . . ?
C36_2 C35_2 C40_2 C39_2 10(3) . . . . ?
C40_2 C39_2 C41_2 C43_2 -115(3) . . . . ?
C38_2 C39_2 C41_2 C43_2 70(3) . . . . ?
C40_2 C39_2 C41_2 C42_2 118(3) . . . . ?
C38_2 C39_2 C41_2 C42_2 -57(3) . . . . ?
N31_2 C32_2 C44_2 N52_2 -10(3) . . . . ?
C33_2 C32_2 C44_2 N52_2 168(2) . . . . ?
C12_2 C24_2 N51_2 C51_2 -178(2) . . . . ?
C12_2 C24_2 N51_2 Zn4_2 6(3) . . . . ?
N11_2 Zn4_2 N51_2 C24_2 -3.0(16) . . . . ?
Cl3_2 Zn4_2 N51_2 C24_2 -112.9(16) . . . . ?
Cl4_2 Zn4_2 N51_2 C24_2 113.8(16) . . . . ?
N11_2 Zn4_2 N51_2 C51_2 -178.6(18) . . . . ?
Cl3_2 Zn4_2 N51_2 C51_2 71.6(18) . . . . ?
Cl4_2 Zn4_2 N51_2 C51_2 -61.8(18) . . . . ?
C32_2 C44_2 N52_2 C52_2 -173.6(19) . . . . ?
C32_2 C44_2 N52_2 Zn3_2 10(3) . . . . ?
N31_2 Zn3_2 N52_2 C44_2 -5.1(14) . . . . ?
Cl2_2 Zn3_2 N52_2 C44_2 108.3(14) . . . . ?
Cl1_2 Zn3_2 N52_2 C44_2 -114.9(13) . . . . ?
N31_2 Zn3_2 N52_2 C52_2 178.7(19) . . . . ?
Cl2_2 Zn3_2 N52_2 C52_2 -67.9(18) . . . . ?
Cl1_2 Zn3_2 N52_2 C52_2 68.9(18) . . . . ?
C24_2 N51_2 C51_2 C52_2 131(2) . . . . ?
Zn4_2 N51_2 C51_2 C52_2 -54(2) . . . . ?
C24_2 N51_2 C51_2 C56_2 -107(2) . . . . ?
Zn4_2 N51_2 C51_2 C56_2 68(2) . . . . ?
C44_2 N52_2 C52_2 C53_2 -113(2) . . . . ?
Zn3_2 N52_2 C52_2 C53_2 63(2) . . . . ?
C44_2 N52_2 C52_2 C51_2 127(2) . . . . ?
Zn3_2 N52_2 C52_2 C51_2 -57(2) . . . . ?
N51_2 C51_2 C52_2 N52_2 -58(2) . . . . ?
C56_2 C51_2 C52_2 N52_2 -179.3(16) . . . . ?
N51_2 C51_2 C52_2 C53_2 -179.0(16) . . . . ?
C56_2 C51_2 C52_2 C53_2 60(2) . . . . ?
N52_2 C52_2 C53_2 C54_2 -179.8(16) . . . . ?
C51_2 C52_2 C53_2 C54_2 -57(2) . . . . ?
C52_2 C53_2 C54_2 C55_2 54(2) . . . . ?
C53_2 C54_2 C55_2 C56_2 -52(2) . . . . ?
C54_2 C55_2 C56_2 C51_2 58(2) . . . . ?
N51_2 C51_2 C56_2 C55_2 173.8(16) . . . . ?
C52_2 C51_2 C56_2 C55_2 -65(2) . . . . ?
